data_1530576
loop_
_publ_author_name
'Petrova, I.V.'
'Kuznetsov, A.I.'
'Simonov, M.A.'
'Belokoneva, E.L.'
'Belov, N.V.'
'Pobedimskaya, E.A.'

_publ_section_title
;
 Crystal structure of boulangerite
;
_journal_name_full 'Doklady Akademii Nauk SSSR'
_journal_page_first 337
_journal_page_last 340
_journal_volume 242
_journal_year 1978
_chemical_formula_sum 'Pb5 S11 Sb4'
_chemical_name_systematic 'Pb5 Sb4 S11'
_space_group_IT_number 62
_symmetry_space_group_name_Hall '-P 2c 2ab'
_symmetry_space_group_name_H-M 'P b n m'
_cell_angle_alpha 90
_cell_angle_beta 90
_cell_angle_gamma 90
_cell_formula_units_Z 4
_cell_length_a 21.24
_cell_length_b 23.51
_cell_length_c 4.036
_cell_volume 2015.386
_citation_journal_id_ASTM DANKAS
_cod_data_source_file Petrova_DANKAS_1978_895.cif
_cod_data_source_block Pb5S11Sb4
_cod_original_sg_symbol_Hall '-P 2ac 2n (z,x,y)'
_cod_database_code 1530576

loop_
_symmetry_equiv_pos_as_xyz
x,y,z
x+1/2,-y+1/2,-z
-x+1/2,y+1/2,-z+1/2
-x,-y,z+1/2
-x,-y,-z
-x-1/2,y-1/2,z
x-1/2,-y-1/2,z-1/2
x,y,-z-1/2

loop_
_atom_site_label
_atom_site_type_symbol
_atom_site_fract_x
_atom_site_fract_y
_atom_site_fract_z
_atom_site_occupancy
_atom_site_U_iso_or_equiv
Pb7 Pb+2 0.4865 0.1288 0.75 0.45 0.0
Sb6 Sb+3 0.2877 0.4614 0.75 1 0.0
S3 S-2 0.246 0.032 0.25 1 0.0
Sb3 Sb+3 0.3798 0.2953 0.75 1 0.0
S2 S-2 0.186 0.416 0.75 1 0.0
Pb1 Pb+2 0.3823 -0.0011 0.25 1 0.0
Sb4 Sb+3 0.0469 0.2323 0.25 0.5 0.0
S10 S-2 0.278 0.25 0.75 1 0.0
S7 S-2 0.419 0.221 0.25 1 0.0
Pb2 Pb+2 0.3065 0.1602 0.25 1 0.0
Sb1 Sb+3 0.4588 0.4322 0.75 0.55 0.0
S11 S-2 0.013 0.136 0.75 1 0.0
S4 S-2 0.097 0.294 0.75 1 0.0
Pb6 Pb+2 0.0469 0.2323 0.25 0.5 0.0
S8 S-2 0.014 0.443 0.75 1 0.0
Sb2 Sb+3 0.1306 0.0981 0.75 0.4 0.0
S5 S-2 0.156 0.173 0.25 1 0.0
Pb3 Pb+2 0.2067 0.323 0.25 1 0.0
Sb5 Sb+3 0.4865 0.1288 0.75 0.55 0.0
S6 S-2 0.33 0.372 0.25 1 0.0
Pb4 Pb+2 0.4588 0.4322 0.75 0.45 0.0
S9 S-2 0.375 0.089 0.75 1 0.0
S1 S-2 0.071 0.017 0.25 1 0.0
Pb5 Pb+2 0.1306 0.0981 0.75 0.6 0.0
